data_7705406
loop_
_publ_author_name
'Charles, R. Malcolm'
'Taylor, Natalie S.'
'Mercado, Angel A.'
'Frost, Connor E.'
'Yokley, Timothy W.'
'Eckenhoff, William T.'
'Schley, Nathan D.'
'DeYonker, Nathan J.'
'Brewster, Timothy P.'

_publ_section_title
;
 Systematic evaluation of the electronic effect of aluminum-containing
 ligands in iridium-aluminum and rhodium-aluminum bimetallic complexes.
;
_journal_issue 37
_journal_name_full 'Dalton transactions (Cambridge, England : 2003)'
_journal_page_first 13029
_journal_page_last 13043
_journal_paper_doi 10.1039/d0dt02472d
_journal_volume 49
_journal_year 2020
_chemical_formula_moiety 'C43 H37 N O2 P2 Rh, 2(C H2 Cl2), N O3'
_chemical_formula_sum 'C45 H41 Cl4 N2 O5 P2 Rh'
_chemical_formula_weight 996.45
_space_group_crystal_system orthorhombic
_space_group_IT_number 57
_space_group_name_Hall '-P 2c 2b'
_space_group_name_H-M_alt 'P b c m'
_atom_sites_solution_hydrogens geom
_atom_sites_solution_primary dual
_audit_creation_date 2019-04-13
_audit_creation_method
;
Olex2 1.2
(compiled 2018.05.29 svn.r3508 for OlexSys, GUI svn.r5506)
;
_audit_update_record
;
2020-07-02 deposited with the CCDC.	2020-09-04 downloaded from the CCDC.
;
_cell_angle_alpha 90
_cell_angle_beta 90
_cell_angle_gamma 90
_cell_formula_units_Z 4
_cell_length_a 10.32280(9)
_cell_length_b 18.37790(15)
_cell_length_c 23.0249(2)
_cell_measurement_reflns_used 11409
_cell_measurement_temperature 100.01(10)
_cell_measurement_theta_max 72.0220
_cell_measurement_theta_min 3.8220
_cell_volume 4368.09(6)
_computing_cell_refinement 'CrysAlisPro 1.171.38.46 (Rigaku OD, 2015)'
_computing_data_collection 'CrysAlisPro 1.171.38.46 (Rigaku OD, 2015)'
_computing_data_reduction 'CrysAlisPro 1.171.38.46 (Rigaku OD, 2015)'
_computing_molecular_graphics 'Olex2 (Dolomanov et al., 2009)'
_computing_publication_material 'Olex2 (Dolomanov et al., 2009)'
_computing_structure_refinement 'ShelXL (Sheldrick, 2015)'
_computing_structure_solution 'ShelXT (Sheldrick, 2015)'
_diffrn_ambient_environment N~2~
_diffrn_ambient_temperature 100.01(10)
_diffrn_detector 'CCD plate'
_diffrn_detector_area_resol_mean 8.1506
_diffrn_detector_type EosS2
_diffrn_measured_fraction_theta_full 1.000
_diffrn_measured_fraction_theta_max 0.988
_diffrn_measurement_details
;
List of Runs (angles in degrees, time in seconds):

  # Type    Start    End  Width  t~exp~   \w     \q     \k     \f   Frames
#--------------------------------------------------------------------------
  1  \w    -55.00  33.00   1.00    1.29    --  -36.45  38.00  90.00   88
  2  \w   -106.00 -18.00   1.00    1.29    --  -36.45 -38.00  90.00   88
  3  \w     23.00  90.00   1.00    1.29    --   36.45-125.00-180.00   67
  4  \w      1.00  75.00   1.00    1.29    --   36.45 -99.00 -60.00   74
  5  \w     23.00  90.00   1.00    1.29    --   36.45-125.00  30.00   67
  6  \w     39.00 115.00   1.00    4.00    --  108.65-111.00   0.00   76
  7  \w     39.00 115.00   1.00    4.00    --  108.65-111.00  30.00   76
  8  \w     87.00 178.00   1.00    4.00    --  108.65  30.00 120.00   91
  9  \w     39.00 130.00   1.00    4.00    --  108.65 -30.00 120.00   91
 10  \w     91.00 176.00   1.00    4.00    --  108.65  61.00  90.00   85
 11  \w     39.00 109.00   1.00    4.00    --  108.65 -94.00-150.00   70
 12  \w   -104.00 -20.00   1.00    1.29    --  -36.45 -57.00 -60.00   84
 13  \w   -104.00 -10.00   1.00    1.29    --  -36.45 -77.00-150.00   94
 14  \w   -106.00 -18.00   1.00    1.29    --  -36.45 -38.00   0.00   88
 15  \w    -31.00  18.00   1.00    1.29    --   36.45 -77.00-180.00   49
;
_diffrn_measurement_device 'four-circle diffractometer'
_diffrn_measurement_device_type 'SuperNova, Dual, Cu at zero, EosS2'
_diffrn_measurement_method '\w scans'
_diffrn_orient_matrix_type 'CrysAlisPro convention (1999,Acta A55,543-557)'
_diffrn_orient_matrix_UB_11 -0.0803484000
_diffrn_orient_matrix_UB_12 0.0690234000
_diffrn_orient_matrix_UB_13 0.0124529000
_diffrn_orient_matrix_UB_21 0.0050956000
_diffrn_orient_matrix_UB_22 -0.0167749000
_diffrn_orient_matrix_UB_23 0.0654661000
_diffrn_orient_matrix_UB_31 0.1256379000
_diffrn_orient_matrix_UB_32 0.0446560000
_diffrn_orient_matrix_UB_33 0.0053694000
_diffrn_radiation_monochromator mirror
_diffrn_radiation_probe x-ray
_diffrn_radiation_type CuK\a
_diffrn_radiation_wavelength 1.54184
_diffrn_reflns_av_R_equivalents 0.0300
_diffrn_reflns_av_unetI/netI 0.0211
_diffrn_reflns_Laue_measured_fraction_full 1.000
_diffrn_reflns_Laue_measured_fraction_max 0.988
_diffrn_reflns_limit_h_max 12
_diffrn_reflns_limit_h_min -8
_diffrn_reflns_limit_k_max 22
_diffrn_reflns_limit_k_min -18
_diffrn_reflns_limit_l_max 17
_diffrn_reflns_limit_l_min -28
_diffrn_reflns_number 21772
_diffrn_reflns_point_group_measured_fraction_full 1.000
_diffrn_reflns_point_group_measured_fraction_max 0.988
_diffrn_reflns_theta_full 67.684
_diffrn_reflns_theta_max 72.180
_diffrn_reflns_theta_min 3.840
_diffrn_source 'micro-focus sealed X-ray tube'
_diffrn_source_type 'SuperNova (Cu) X-ray Source'
_exptl_absorpt_coefficient_mu 6.498
_exptl_absorpt_correction_T_max 0.757
_exptl_absorpt_correction_T_min 0.522
_exptl_absorpt_correction_type gaussian
_exptl_absorpt_process_details
;
CrysAlisPro 1.171.38.46 (Rigaku Oxford Diffraction, 2015)
Numerical absorption correction based on gaussian integration over
			a multifaceted crystal model
Empirical absorption correction using spherical harmonics,
 implemented in SCALE3 ABSPACK scaling algorithm.
;
_exptl_crystal_colour yellow
_exptl_crystal_colour_primary yellow
_exptl_crystal_density_diffrn 1.515
_exptl_crystal_description block
_exptl_crystal_F_000 2032
_exptl_crystal_size_max 0.179
_exptl_crystal_size_mid 0.113
_exptl_crystal_size_min 0.101
_refine_diff_density_max 1.138
_refine_diff_density_min -0.540
_refine_diff_density_rms 0.075
_refine_ls_extinction_method none
_refine_ls_goodness_of_fit_ref 1.077
_refine_ls_hydrogen_treatment constr
_refine_ls_matrix_type full
_refine_ls_number_parameters 289
_refine_ls_number_reflns 4374
_refine_ls_number_restraints 0
_refine_ls_restrained_S_all 1.077
_refine_ls_R_factor_all 0.0398
_refine_ls_R_factor_gt 0.0372
_refine_ls_shift/su_max 0.001
_refine_ls_shift/su_mean 0.000
_refine_ls_structure_factor_coef Fsqd
_refine_ls_weighting_details 'w=1/[\s^2^(Fo^2^)+(0.0249P)^2^+11.9576P] where P=(Fo^2^+2Fc^2^)/3'
_refine_ls_weighting_scheme calc
_refine_ls_wR_factor_gt 0.0835
_refine_ls_wR_factor_ref 0.0849
_reflns_Friedel_coverage 0.000
_reflns_number_gt 4083
_reflns_number_total 4374
_reflns_threshold_expression 'I > 2\s(I)'
_cod_data_source_file d0dt02472d2.cif
_cod_data_source_block tj-10
_cod_depositor_comments 'Adding full bibliography for 7705406--7705412.cif.'
_cod_original_cell_volume 4368.08(7)
_cod_database_code 7705406
_shelx_shelxl_version_number 2018/1
_chemical_oxdiff_formula C45H41Cl4N2O5P2Rh
_shelx_space_group_comment
;
The symmetry employed for this shelxl refinement is uniquely defined
by the following loop, which should always be used as a source of
symmetry information in preference to the above space-group names.
They are only intended as comments.
;
_reflns_odcompleteness_completeness 99.98
_reflns_odcompleteness_iscentric 1
_reflns_odcompleteness_theta 66.49
_olex2_refinement_description
;
1. Fixed Uiso
 At 1.2 times of:
  All C(H) groups, All C(H,H) groups
 At 1.5 times of:
  All O(H) groups
2. Others
 Fixed Sof: H7A(0.5) H7B(0.5)
3.a Secondary CH2 refined with riding coordinates:
 C7(H7A,H7B), C26(H26A,H26B)
3.b Aromatic/amide H refined with riding coordinates:
 C2(H2A), C3(H3), C4(H4), C5(H5), C9(H9), C10(H10), C11(H11), C12(H12),
 C13(H13), C15(H15), C16(H16), C17(H17), C18(H18), C19(H19), C21(H21), C22(H22),
  C23(H23), C24(H24), C25(H25)
3.c Idealised tetrahedral OH refined with riding coordinates:
 O2(H2)
;
_olex2_date_sample_data_collection 2019-03-30
_olex2_exptl_crystal_mounting_method 'mounted in a polyimide loop'
_olex2_submission_special_instructions 'No special instructions were received'
_oxdiff_exptl_absorpt_empirical_details
;
Empirical correction (ABSPACK) includes:
- Absorption correction using spherical harmonics
- Frame scaling
;
_oxdiff_exptl_absorpt_empirical_full_max 1.349
_oxdiff_exptl_absorpt_empirical_full_min 0.803

loop_
_space_group_symop_operation_xyz
'x, y, z'
'-x, -y, z+1/2'
'-x, y+1/2, -z+1/2'
'x, -y+1/2, -z'
'-x, -y, -z'
'x, y, -z-1/2'
'x, -y-1/2, z-1/2'
'-x, y-1/2, z'

loop_
_atom_site_label
_atom_site_type_symbol
_atom_site_fract_x
_atom_site_fract_y
_atom_site_fract_z
_atom_site_U_iso_or_equiv
_atom_site_adp_type
_atom_site_occupancy
_atom_site_site_symmetry_order
_atom_site_calc_flag
_atom_site_refinement_flags_posn
_atom_site_refinement_flags_adp
_atom_site_refinement_flags_occupancy
_atom_site_disorder_assembly
_atom_site_disorder_group
Rh1 Rh 0.49422(3) 0.47577(2) 0.250000 0.01390(9) Uani 1 2 d S T P . .
P1 P 0.49883(6) 0.47598(3) 0.35111(3) 0.01219(14) Uani 1 1 d . . . . .
O1 O 0.7141(3) 0.57895(17) 0.250000 0.0282(7) Uani 1 2 d S T P . .
O2 O 0.2620(4) 0.5188(2) 0.250000 0.0634(14) Uani 1 2 d S T P . .
H2 H 0.222292 0.557421 0.250000 0.095 Uiso 1 2 calc RS T P . .
N1 N 0.3631(4) 0.3866(2) 0.250000 0.0264(8) Uani 1 2 d S T P . .
C1 C 0.6287(4) 0.5381(2) 0.250000 0.0195(8) Uani 1 2 d S T P . .
C2 C 0.4228(5) 0.3182(3) 0.250000 0.0316(11) Uani 1 2 d S T P . .
H2A H 0.512775 0.315517 0.250000 0.038 Uiso 1 2 calc RS T P . .
C3 C 0.3538(6) 0.2563(3) 0.250000 0.0377(12) Uani 1 2 d S T P . .
H3 H 0.395188 0.211375 0.250000 0.045 Uiso 1 2 calc RS T P . .
C4 C 0.2174(6) 0.2605(3) 0.250000 0.0411(13) Uani 1 2 d S T P . .
H4 H 0.167825 0.218289 0.250000 0.049 Uiso 1 2 calc RS T P . .
C5 C 0.1597(5) 0.3260(3) 0.250000 0.0301(10) Uani 1 2 d S T P . .
H5 H 0.069783 0.329514 0.250000 0.036 Uiso 1 2 calc RS T P . .
C6 C 0.2371(5) 0.3900(3) 0.250000 0.0311(10) Uani 1 2 d S T P . .
C7 C 0.1755(5) 0.4620(3) 0.250000 0.0352(11) Uani 1 2 d S T P . .
H7A H 0.120554 0.466058 0.215988 0.042 Uiso 0.5 1 calc R . . . .
H7B H 0.120554 0.466058 0.284012 0.042 Uiso 0.5 1 calc R . . . .
C8 C 0.5333(2) 0.56601(14) 0.38030(11) 0.0132(5) Uani 1 1 d . . . . .
C9 C 0.6190(3) 0.57884(14) 0.42578(12) 0.0164(5) Uani 1 1 d . . . . .
H9 H 0.665815 0.540526 0.441792 0.020 Uiso 1 1 calc R . . . .
C10 C 0.6348(3) 0.64934(15) 0.44738(12) 0.0195(6) Uani 1 1 d . . . . .
H10 H 0.692960 0.657972 0.477463 0.023 Uiso 1 1 calc R . . . .
C11 C 0.5643(3) 0.70636(15) 0.42415(13) 0.0213(6) Uani 1 1 d . . . . .
H11 H 0.573376 0.752965 0.439345 0.026 Uiso 1 1 calc R . . . .
C12 C 0.4799(3) 0.69415(15) 0.37819(13) 0.0222(6) Uani 1 1 d . . . . .
H12 H 0.433091 0.732600 0.362384 0.027 Uiso 1 1 calc R . . . .
C13 C 0.4655(3) 0.62456(15) 0.35593(12) 0.0193(6) Uani 1 1 d . . . . .
H13 H 0.410395 0.616665 0.324584 0.023 Uiso 1 1 calc R . . . .
C14 C 0.3483(3) 0.45111(14) 0.38843(11) 0.0141(5) Uani 1 1 d . . . . .
C15 C 0.2767(3) 0.50055(15) 0.42107(12) 0.0191(6) Uani 1 1 d . . . . .
H15 H 0.304705 0.548472 0.424386 0.023 Uiso 1 1 calc R . . . .
C16 C 0.1636(3) 0.47862(17) 0.44874(14) 0.0247(6) Uani 1 1 d . . . . .
H16 H 0.117440 0.511770 0.471180 0.030 Uiso 1 1 calc R . . . .
C17 C 0.1191(3) 0.40838(17) 0.44327(13) 0.0254(6) Uani 1 1 d . . . . .
H17 H 0.042409 0.394440 0.461275 0.031 Uiso 1 1 calc R . . . .
C18 C 0.1891(3) 0.35843(16) 0.41083(13) 0.0227(6) Uani 1 1 d . . . . .
H18 H 0.159267 0.310929 0.406982 0.027 Uiso 1 1 calc R . . . .
C19 C 0.3039(3) 0.37941(15) 0.38405(12) 0.0176(5) Uani 1 1 d . . . . .
H19 H 0.351599 0.345472 0.363054 0.021 Uiso 1 1 calc R . . . .
C20 C 0.6148(2) 0.41376(13) 0.38422(11) 0.0132(5) Uani 1 1 d . . . . .
C21 C 0.7116(3) 0.38175(14) 0.35027(12) 0.0165(5) Uani 1 1 d . . . . .
H21 H 0.716484 0.392061 0.310788 0.020 Uiso 1 1 calc R . . . .
C22 C 0.8004(3) 0.33465(15) 0.37541(13) 0.0213(6) Uani 1 1 d . . . . .
H22 H 0.865244 0.313837 0.352814 0.026 Uiso 1 1 calc R . . . .
C23 C 0.7928(3) 0.31850(15) 0.43416(13) 0.0210(6) Uani 1 1 d . . . . .
H23 H 0.852429 0.286837 0.450792 0.025 Uiso 1 1 calc R . . . .
C24 C 0.6966(3) 0.34935(14) 0.46817(12) 0.0196(6) Uani 1 1 d . . . . .
H24 H 0.691859 0.338463 0.507556 0.024 Uiso 1 1 calc R . . . .
C25 C 0.6075(3) 0.39643(14) 0.44340(12) 0.0169(5) Uani 1 1 d . . . . .
H25 H 0.542467 0.416663 0.466206 0.020 Uiso 1 1 calc R . . . .
Cl1 Cl 0.00356(11) 0.66318(5) 0.09114(5) 0.0523(3) Uani 1 1 d . . . . .
Cl2 Cl -0.09027(8) 0.52731(4) 0.14078(4) 0.03351(19) Uani 1 1 d . . . . .
C26 C -0.0802(4) 0.62237(19) 0.14923(16) 0.0373(8) Uani 1 1 d . . . . .
H26A H -0.166941 0.642536 0.151448 0.045 Uiso 1 1 calc R . . . .
H26B H -0.036062 0.633454 0.185339 0.045 Uiso 1 1 calc R . . . .
O3 O 0.1355(5) 0.6430(2) 0.250000 0.0664(13) Uani 1 2 d S T P . .
O4 O 0.3077(3) 0.7099(2) 0.250000 0.0373(8) Uani 1 2 d S T P . .
O5 O 0.1170(4) 0.7562(3) 0.250000 0.0628(14) Uani 1 2 d S T P . .
N2 N 0.1901(4) 0.7037(2) 0.250000 0.0253(8) Uani 1 2 d S T P . .

loop_
_atom_site_aniso_label
_atom_site_aniso_U_11
_atom_site_aniso_U_22
_atom_site_aniso_U_33
_atom_site_aniso_U_23
_atom_site_aniso_U_13
_atom_site_aniso_U_12
Rh1 0.01478(15) 0.01810(15) 0.00882(14) 0.000 0.000 -0.00378(11)
P1 0.0149(3) 0.0120(3) 0.0097(3) -0.0004(2) 0.0002(2) 0.0001(2)
O1 0.0275(16) 0.0370(17) 0.0202(15) 0.000 0.000 -0.0171(14)
O2 0.030(2) 0.032(2) 0.127(4) 0.000 0.000 0.0004(16)
N1 0.039(2) 0.0296(19) 0.0112(16) 0.000 0.000 -0.0167(17)
C1 0.028(2) 0.0221(19) 0.0084(17) 0.000 0.000 -0.0016(17)
C2 0.052(3) 0.028(2) 0.014(2) 0.000 0.000 0.000(2)
C3 0.059(3) 0.031(3) 0.023(2) 0.000 0.000 0.000(2)
C4 0.060(4) 0.039(3) 0.024(2) 0.000 0.000 -0.022(3)
C5 0.032(2) 0.039(3) 0.018(2) 0.000 0.000 -0.014(2)
C6 0.034(3) 0.044(3) 0.016(2) 0.000 0.000 -0.010(2)
C7 0.037(3) 0.040(3) 0.028(2) 0.000 0.000 -0.007(2)
C8 0.0152(12) 0.0122(11) 0.0122(12) 0.0011(10) 0.0035(10) -0.0008(10)
C9 0.0190(13) 0.0158(13) 0.0144(13) 0.0009(10) 0.0006(11) 0.0001(10)
C10 0.0226(14) 0.0195(13) 0.0164(13) -0.0014(11) 0.0004(11) -0.0053(11)
C11 0.0294(15) 0.0121(12) 0.0225(15) -0.0036(11) 0.0064(12) -0.0033(11)
C12 0.0275(15) 0.0146(13) 0.0244(15) 0.0043(11) 0.0019(12) 0.0049(11)
C13 0.0212(14) 0.0181(13) 0.0186(14) 0.0034(11) -0.0016(11) 0.0014(11)
C14 0.0142(12) 0.0180(13) 0.0100(12) 0.0012(10) -0.0020(10) -0.0006(10)
C15 0.0184(14) 0.0197(13) 0.0192(14) -0.0025(11) 0.0001(11) 0.0019(11)
C16 0.0187(14) 0.0292(16) 0.0261(16) -0.0018(13) 0.0050(12) 0.0050(12)
C17 0.0144(13) 0.0372(17) 0.0247(15) 0.0064(14) 0.0014(12) -0.0042(12)
C18 0.0250(15) 0.0236(14) 0.0195(14) 0.0029(12) -0.0025(12) -0.0079(12)
C19 0.0222(14) 0.0182(13) 0.0123(12) 0.0008(11) -0.0001(11) -0.0011(11)
C20 0.0150(12) 0.0105(11) 0.0140(12) -0.0015(10) -0.0003(10) -0.0030(9)
C21 0.0186(13) 0.0154(12) 0.0155(13) -0.0005(10) 0.0036(11) -0.0018(10)
C22 0.0196(14) 0.0179(13) 0.0264(15) -0.0013(12) 0.0053(12) 0.0023(11)
C23 0.0213(14) 0.0146(12) 0.0271(15) 0.0029(12) -0.0032(12) 0.0023(11)
C24 0.0273(15) 0.0149(13) 0.0167(13) 0.0025(11) -0.0018(12) -0.0002(11)
C25 0.0196(13) 0.0158(12) 0.0153(13) 0.0005(11) 0.0018(11) 0.0020(10)
Cl1 0.0686(7) 0.0323(4) 0.0560(6) -0.0003(4) 0.0240(5) -0.0160(4)
Cl2 0.0282(4) 0.0266(4) 0.0458(5) 0.0040(3) 0.0024(3) -0.0015(3)
C26 0.040(2) 0.0348(18) 0.0369(19) -0.0064(16) 0.0074(16) -0.0085(15)
O3 0.072(3) 0.050(3) 0.078(3) 0.000 0.000 -0.024(2)
O4 0.0248(17) 0.054(2) 0.0327(19) 0.000 0.000 -0.0033(16)
O5 0.067(3) 0.089(3) 0.032(2) 0.000 0.000 0.056(3)
N2 0.029(2) 0.0272(19) 0.0194(18) 0.000 0.000 0.0017(16)

loop_
_atom_type_symbol
_atom_type_description
_atom_type_scat_dispersion_real
_atom_type_scat_dispersion_imag
_atom_type_scat_source
C C 0.0181 0.0091 'International Tables Vol C Tables 4.2.6.8 and 6.1.1.4'
H H 0.0000 0.0000 'International Tables Vol C Tables 4.2.6.8 and 6.1.1.4'
Cl Cl 0.3639 0.7018 'International Tables Vol C Tables 4.2.6.8 and 6.1.1.4'
N N 0.0311 0.0180 'International Tables Vol C Tables 4.2.6.8 and 6.1.1.4'
O O 0.0492 0.0322 'International Tables Vol C Tables 4.2.6.8 and 6.1.1.4'
P P 0.2955 0.4335 'International Tables Vol C Tables 4.2.6.8 and 6.1.1.4'
Rh Rh 0.0927 3.6045 'International Tables Vol C Tables 4.2.6.8 and 6.1.1.4'

loop_
_exptl_crystal_face_index_h
_exptl_crystal_face_index_k
_exptl_crystal_face_index_l
_exptl_crystal_face_perp_dist
0 0 -15 0.0604
7 1 -1 0.0508
-3 9 7 0.0073
-3 -11 -2 0.0343
7 0 1 0.0492
-5 -3 -8 0.0517
1 2 14 0.0584

loop_
_geom_angle_atom_site_label_1
_geom_angle_atom_site_label_2
_geom_angle_atom_site_label_3
_geom_angle
_geom_angle_site_symmetry_1
_geom_angle_site_symmetry_3
_geom_angle_publ_flag
P1 Rh1 P1 177.65(4) . 6_556 ?
N1 Rh1 P1 90.821(17) . . ?
N1 Rh1 P1 90.822(17) . 6_556 ?
C1 Rh1 P1 89.033(17) . 6_556 ?
C1 Rh1 P1 89.035(17) . . ?
C1 Rh1 N1 169.08(18) . . ?
C8 P1 Rh1 112.00(9) . . ?
C8 P1 C14 102.64(12) . . ?
C8 P1 C20 106.71(12) . . ?
C14 P1 Rh1 116.80(9) . . ?
C20 P1 Rh1 115.51(9) . . ?
C20 P1 C14 101.77(12) . . ?
C2 N1 Rh1 114.4(3) . . ?
C6 N1 Rh1 126.8(4) . . ?
C6 N1 C2 118.9(4) . . ?
O1 C1 Rh1 179.1(4) . . ?
C3 C2 N1 121.8(5) . . ?
C2 C3 C4 118.9(5) . . ?
C5 C4 C3 119.5(5) . . ?
C4 C5 C6 119.4(5) . . ?
N1 C6 C5 121.5(5) . . ?
N1 C6 C7 118.4(4) . . ?
C5 C6 C7 120.1(5) . . ?
O2 C7 C6 113.8(4) . . ?
C9 C8 P1 123.8(2) . . ?
C9 C8 C13 119.3(2) . . ?
C13 C8 P1 116.9(2) . . ?
C8 C9 C10 119.9(3) . . ?
C11 C10 C9 120.2(3) . . ?
C10 C11 C12 120.2(3) . . ?
C13 C12 C11 119.9(3) . . ?
C12 C13 C8 120.5(3) . . ?
C15 C14 P1 122.7(2) . . ?
C15 C14 C19 118.7(3) . . ?
C19 C14 P1 118.6(2) . . ?
C16 C15 C14 120.3(3) . . ?
C17 C16 C15 120.7(3) . . ?
C16 C17 C18 119.8(3) . . ?
C17 C18 C19 120.0(3) . . ?
C18 C19 C14 120.6(3) . . ?
C21 C20 P1 120.0(2) . . ?
C21 C20 C25 119.1(2) . . ?
C25 C20 P1 121.0(2) . . ?
C22 C21 C20 120.1(3) . . ?
C23 C22 C21 120.2(3) . . ?
C24 C23 C22 120.3(3) . . ?
C25 C24 C23 119.9(3) . . ?
C24 C25 C20 120.4(3) . . ?
Cl1 C26 Cl2 111.6(2) . . ?
O4 N2 O3 122.2(4) . . ?
O4 N2 O5 122.7(5) . . ?
O5 N2 O3 115.1(5) . . ?

loop_
_geom_bond_atom_site_label_1
_geom_bond_atom_site_label_2
_geom_bond_distance
_geom_bond_site_symmetry_2
_geom_bond_publ_flag
Rh1 P1 2.3285(6) 6_556 ?
Rh1 P1 2.3285(6) . ?
Rh1 N1 2.125(4) . ?
Rh1 C1 1.800(4) . ?
P1 C8 1.821(3) . ?
P1 C14 1.833(3) . ?
P1 C20 1.822(3) . ?
O1 C1 1.158(5) . ?
O2 C7 1.373(6) . ?
N1 C2 1.400(6) . ?
N1 C6 1.302(6) . ?
C2 C3 1.342(7) . ?
C3 C4 1.410(8) . ?
C4 C5 1.343(8) . ?
C5 C6 1.422(6) . ?
C6 C7 1.468(7) . ?
C8 C9 1.392(4) . ?
C8 C13 1.401(4) . ?
C9 C10 1.397(4) . ?
C10 C11 1.384(4) . ?
C11 C12 1.389(4) . ?
C12 C13 1.386(4) . ?
C14 C15 1.392(4) . ?
C14 C19 1.399(4) . ?
C15 C16 1.390(4) . ?
C16 C17 1.376(4) . ?
C17 C18 1.386(4) . ?
C18 C19 1.391(4) . ?
C20 C21 1.399(4) . ?
C20 C25 1.402(4) . ?
C21 C22 1.387(4) . ?
C22 C23 1.387(4) . ?
C23 C24 1.386(4) . ?
C24 C25 1.385(4) . ?
Cl1 C26 1.761(4) . ?
Cl2 C26 1.761(4) . ?
O3 N2 1.250(5) . ?
O4 N2 1.219(5) . ?
O5 N2 1.225(5) . ?

loop_
_exptl_oxdiff_crystal_face_indexfrac_h
_exptl_oxdiff_crystal_face_indexfrac_k
_exptl_oxdiff_crystal_face_indexfrac_l
_exptl_oxdiff_crystal_face_x
_exptl_oxdiff_crystal_face_y
_exptl_oxdiff_crystal_face_z
-0.0001 0.0254 -14.9956 -0.1850 -0.9821 -0.0794
6.9973 1.0039 -1.0065 -0.5055 -0.0471 0.9186
-2.9976 8.9754 7.0087 0.9476 0.2930 0.0618
-3.2002 -10.9849 -1.8051 -0.5236 0.0498 -0.9023
6.9972 0.0018 0.9921 -0.5497 0.1006 0.8845
-4.9984 -2.9852 -7.9947 0.0960 -0.4988 -0.8042
1.0000 1.9743 13.9965 0.2302 0.8883 0.2889
